data_4500380
loop_
_publ_author_name
'Li, Guo-Bi'
'Liu, Jun-Min'
'Cai, Yue-Peng'
'Su, Cheng-Yong'

_publ_section_title
;
 Structural Diversity of a Series of Mn(II), Cd(II), and Co(II) Complexes
 with Pyridine Donor Diimide Ligands
;
_journal_issue 7
_journal_name_full 'Crystal Growth &amp; Design'
_journal_page_first 2763
_journal_paper_doi 10.1021/cg1014913
_journal_volume 11
_journal_year 2011
_chemical_formula_sum 'C48 H36 Mn N10 O10 S2'
_chemical_formula_weight 1031.93
_chemical_name_systematic
; 
 ? 
;
_space_group_IT_number 2
_symmetry_cell_setting triclinic
_symmetry_space_group_name_Hall '-P 1'
_symmetry_space_group_name_H-M 'P -1'
_atom_sites_solution_hydrogens geom
_atom_sites_solution_primary direct
_atom_sites_solution_secondary difmap
_audit_creation_method SHELXL-97
_cell_angle_alpha 64.411(6)
_cell_angle_beta 84.523(5)
_cell_angle_gamma 74.411(5)
_cell_formula_units_Z 1
_cell_length_a 9.5270(5)
_cell_length_b 11.2958(7)
_cell_length_c 12.2827(8)
_cell_measurement_reflns_used 3086
_cell_measurement_temperature 150(2)
_cell_measurement_theta_max 29.9607
_cell_measurement_theta_min 3.2915
_cell_volume 1147.98(14)
_computing_cell_refinement 'Bruker FRAMBO'
_computing_data_collection 'Bruker FRAMBO'
_computing_data_reduction 'Bruker SHELXTL'
_computing_molecular_graphics 'Bruker SHELXTL'
_computing_publication_material 'Bruker SHELXTL'
_computing_structure_refinement 'SHELXL-97 (Sheldrick, 1997)'
_computing_structure_solution 'SHELXS-97 (Sheldrick, 1990)'
_diffrn_ambient_temperature 150(2)
_diffrn_detector_area_resol_mean 16.0855
_diffrn_measured_fraction_theta_full 0.967
_diffrn_measured_fraction_theta_max 0.967
_diffrn_measurement_device_type 'Oxfor Germini Sl Ultra'
_diffrn_measurement_method '\w and \p scan'
_diffrn_radiation_monochromator graphite
_diffrn_radiation_source 'fine-focus sealed tube'
_diffrn_radiation_type MoK\a
_diffrn_radiation_wavelength 0.71073
_diffrn_reflns_av_R_equivalents 0.0226
_diffrn_reflns_av_sigmaI/netI 0.0655
_diffrn_reflns_limit_h_max 11
_diffrn_reflns_limit_h_min -11
_diffrn_reflns_limit_k_max 13
_diffrn_reflns_limit_k_min -9
_diffrn_reflns_limit_l_max 15
_diffrn_reflns_limit_l_min -15
_diffrn_reflns_number 6231
_diffrn_reflns_theta_full 26.00
_diffrn_reflns_theta_max 26.00
_diffrn_reflns_theta_min 3.30
_diffrn_standards_decay_% none
_exptl_absorpt_coefficient_mu 0.451
_exptl_absorpt_correction_T_max 1.00000
_exptl_absorpt_correction_T_min 0.97868
_exptl_absorpt_correction_type multi-scan
_exptl_absorpt_process_details 'SADABS (Bruker 1997)'
_exptl_crystal_colour yellow
_exptl_crystal_density_diffrn 1.493
_exptl_crystal_density_method 'not measured'
_exptl_crystal_description rodlike
_exptl_crystal_F_000 531
_exptl_crystal_size_max 0.28
_exptl_crystal_size_mid 0.18
_exptl_crystal_size_min 0.15
_refine_diff_density_max 0.447
_refine_diff_density_min -0.304
_refine_diff_density_rms 0.054
_refine_ls_extinction_coef 0.0024(11)
_refine_ls_extinction_expression Fc^*^=kFc[1+0.001xFc^2^\l^3^/sin(2\q)]^-1/4^
_refine_ls_extinction_method SHELXL
_refine_ls_goodness_of_fit_ref 0.853
_refine_ls_hydrogen_treatment geom
_refine_ls_matrix_type full
_refine_ls_number_parameters 321
_refine_ls_number_reflns 4368
_refine_ls_number_restraints 1
_refine_ls_restrained_S_all 0.853
_refine_ls_R_factor_all 0.0648
_refine_ls_R_factor_gt 0.0403
_refine_ls_shift/su_max 0.001
_refine_ls_shift/su_mean 0.000
_refine_ls_structure_factor_coef Fsqd
_refine_ls_weighting_details 'calc w=1/[\s^2^(Fo^2^)+(0.0592P)^2^+0.0000P] where P=(Fo^2^+2Fc^2^)/3'
_refine_ls_weighting_scheme calc
_refine_ls_wR_factor_gt 0.0911
_refine_ls_wR_factor_ref 0.0982
_reflns_number_gt 3127
_reflns_number_total 4368
_reflns_threshold_expression >2sigma(I)
_cod_data_source_file cg1014913_si_001.cif
_cod_data_source_block 2
_cod_depositor_comments
;
The following automatic conversions were performed:

'_symmetry_cell_setting' value 'Triclinic' changed to 'triclinic'
according to /home/saulius/struct/CIF-dictionaries/cif_core.dic
dictionary named 'cif_core.dic' version 2.4.1 from 2010-06-29.

Automatic conversion script
Id: cif_fix_values 1715 2011-07-08 13:25:40Z adriana 
;
_cod_original_cell_volume 1147.98(12)
_cod_original_sg_symbol_H-M P-1
_cod_database_code 4500380

loop_
_symmetry_equiv_pos_as_xyz
'x, y, z'
'-x, -y, -z'

loop_
_atom_site_label
_atom_site_type_symbol
_atom_site_fract_x
_atom_site_fract_y
_atom_site_fract_z
_atom_site_U_iso_or_equiv
_atom_site_adp_type
_atom_site_occupancy
_atom_site_symmetry_multiplicity
_atom_site_calc_flag
_atom_site_refinement_flags
Mn1 Mn 0.0000 -0.5000 1.5000 0.01862(15) Uani 1 2 d S
S1 S 0.33917(7) -0.33760(7) 1.20049(6) 0.02672(18) Uani 1 1 d .
C5 C -0.0903(3) -0.2167(2) 1.5068(2) 0.0226(5) Uani 1 1 d .
H5A H -0.0756 -0.2742 1.5886 0.027 Uiso 1 1 calc R
O1 O 0.01099(17) 0.19655(17) 0.97148(14) 0.0245(4) Uani 1 1 d .
O2 O -0.40743(17) 0.23674(16) 1.18361(15) 0.0249(4) Uani 1 1 d .
C4 C -0.1235(2) -0.0786(2) 1.4716(2) 0.0212(5) Uani 1 1 d .
H4A H -0.1283 -0.0438 1.5284 0.025 Uiso 1 1 calc R
C19 C -0.4527(3) 1.0679(3) 0.6397(2) 0.0305(6) Uani 1 1 d .
H19A H -0.5041 1.0043 0.6864 0.037 Uiso 1 1 calc R
O4 O -0.46488(19) 0.83667(17) 1.00191(16) 0.0312(4) Uani 1 1 d .
O6 O -0.1779(2) -0.5154(2) 1.39937(18) 0.0324(5) Uani 1 1 d D
O3 O -0.07296(18) 0.80322(17) 0.76246(15) 0.0252(4) Uani 1 1 d .
N1 N -0.0783(2) -0.27143(19) 1.42730(17) 0.0197(4) Uani 1 1 d .
C11 C -0.1092(2) 0.5074(2) 0.9052(2) 0.0183(5) Uani 1 1 d .
H11A H -0.0290 0.5007 0.8568 0.022 Uiso 1 1 calc R
C3 C -0.1497(2) 0.0075(2) 1.3504(2) 0.0206(5) Uani 1 1 d .
H3A H -0.1707 0.1010 1.3248 0.025 Uiso 1 1 calc R
C21 C -0.4131(3) 1.2454(3) 0.4528(2) 0.0316(4) Uani 1 1 d .
H21A H -0.4414 1.3028 0.3728 0.038 Uiso 1 1 calc R
C17 C -0.2912(3) 1.0009(2) 0.8205(2) 0.0230(6) Uani 1 1 d .
H17A H -0.1975 1.0130 0.8320 0.028 Uiso 1 1 calc R
H17B H -0.3615 1.0368 0.8682 0.028 Uiso 1 1 calc R
N2 N -0.1913(2) 0.18074(19) 1.09318(16) 0.0193(5) Uani 1 1 d .
C7 C -0.0977(3) 0.2493(2) 1.0100(2) 0.0191(5) Uani 1 1 d .
C12 C -0.1894(2) 0.6305(2) 0.9040(2) 0.0178(5) Uani 1 1 d .
N3 N -0.2798(2) 0.85584(19) 0.86453(18) 0.0212(5) Uani 1 1 d .
C16 C -0.3661(3) 0.7859(2) 0.9542(2) 0.0220(5) Uani 1 1 d .
N4 N -0.2990(2) 1.2578(2) 0.49772(19) 0.0316(4) Uani 1 1 d .
C23 C 0.2262(3) -0.4207(2) 1.2879(2) 0.0215(6) Uani 1 1 d .
C9 C -0.2795(2) 0.4059(2) 1.0545(2) 0.0184(5) Uani 1 1 d .
C14 C -0.3586(3) 0.5286(2) 1.0541(2) 0.0206(5) Uani 1 1 d .
H14A H -0.4393 0.5355 1.1020 0.025 Uiso 1 1 calc R
C18 C -0.3366(3) 1.0805(2) 0.6891(2) 0.0214(5) Uani 1 1 d .
C13 C -0.3088(3) 0.6397(2) 0.9773(2) 0.0200(5) Uani 1 1 d .
N5 N 0.1420(2) -0.4775(2) 1.34932(19) 0.0299(5) Uani 1 1 d .
C1 C -0.1045(2) -0.1869(2) 1.3108(2) 0.0195(5) Uani 1 1 d .
H1A H -0.0955 -0.2243 1.2555 0.023 Uiso 1 1 calc R
C10 C -0.1571(2) 0.3964(2) 0.98310(19) 0.0170(5) Uani 1 1 d .
C2 C -0.1442(2) -0.0467(2) 1.2672(2) 0.0178(5) Uani 1 1 d .
C6 C -0.1821(3) 0.0378(2) 1.1341(2) 0.0216(5) Uani 1 1 d .
H6A H -0.1090 0.0022 1.0879 0.026 Uiso 1 1 calc R
H6B H -0.2750 0.0282 1.1175 0.026 Uiso 1 1 calc R
C8 C -0.3067(3) 0.2693(2) 1.1199(2) 0.0196(5) Uani 1 1 d .
C15 C -0.1679(3) 0.7689(2) 0.8325(2) 0.0206(5) Uani 1 1 d .
C22 C -0.2632(3) 1.1763(2) 0.6133(2) 0.0242(6) Uani 1 1 d .
H22A H -0.1834 1.1839 0.6457 0.029 Uiso 1 1 calc R
C20 C -0.4919(3) 1.1515(3) 0.5191(3) 0.0355(7) Uani 1 1 d .
H20A H -0.5695 1.1444 0.4837 0.043 Uiso 1 1 calc R
C24 C -0.3118(4) -0.4158(3) 1.3605(4) 0.0853(15) Uani 1 1 d D
H24A H -0.3708 -0.4428 1.3207 0.128 Uiso 1 1 calc R
H24B H -0.2933 -0.3306 1.3053 0.128 Uiso 1 1 calc R
H24C H -0.3620 -0.4065 1.4290 0.128 Uiso 1 1 calc R
H6C H -0.204(4) -0.583(4) 1.431(3) 0.078(14) Uiso 1 1 d .

loop_
_atom_site_aniso_label
_atom_site_aniso_U_11
_atom_site_aniso_U_22
_atom_site_aniso_U_33
_atom_site_aniso_U_23
_atom_site_aniso_U_13
_atom_site_aniso_U_12
Mn1 0.0222(3) 0.0121(3) 0.0168(3) -0.0020(2) 0.0024(2) -0.0048(2)
S1 0.0268(3) 0.0334(4) 0.0276(4) -0.0172(3) 0.0090(3) -0.0150(3)
C5 0.0248(13) 0.0201(13) 0.0179(12) -0.0038(11) 0.0033(10) -0.0061(11)
O1 0.0253(9) 0.0204(9) 0.0237(9) -0.0094(8) 0.0027(7) 0.0000(8)
O2 0.0259(9) 0.0182(9) 0.0257(9) -0.0050(8) 0.0040(8) -0.0065(7)
C4 0.0225(13) 0.0231(14) 0.0196(12) -0.0113(11) 0.0028(10) -0.0052(11)
C19 0.0283(14) 0.0235(14) 0.0371(15) -0.0091(13) 0.0023(12) -0.0094(12)
O4 0.0326(10) 0.0211(10) 0.0388(11) -0.0148(9) 0.0137(9) -0.0058(8)
O6 0.0287(10) 0.0268(11) 0.0331(11) -0.0037(9) -0.0064(8) -0.0064(9)
O3 0.0285(9) 0.0238(10) 0.0230(9) -0.0077(8) 0.0076(8) -0.0122(8)
N1 0.0229(11) 0.0157(11) 0.0170(10) -0.0041(9) 0.0011(8) -0.0045(9)
C11 0.0169(11) 0.0202(13) 0.0170(12) -0.0084(11) 0.0000(9) -0.0026(10)
C3 0.0217(12) 0.0120(12) 0.0242(13) -0.0049(11) 0.0005(10) -0.0030(10)
C21 0.0396(10) 0.0274(10) 0.0246(9) -0.0082(8) 0.0028(8) -0.0090(8)
C17 0.0296(13) 0.0143(12) 0.0245(13) -0.0075(11) 0.0031(11) -0.0069(11)
N2 0.0251(11) 0.0134(10) 0.0156(10) -0.0047(9) 0.0000(8) -0.0011(9)
C7 0.0246(13) 0.0143(12) 0.0144(11) -0.0042(10) -0.0034(10) -0.0004(10)
C12 0.0179(12) 0.0174(12) 0.0162(12) -0.0055(10) -0.0032(10) -0.0031(10)
N3 0.0253(11) 0.0136(10) 0.0237(11) -0.0067(9) 0.0036(9) -0.0063(9)
C16 0.0251(13) 0.0160(13) 0.0224(13) -0.0058(11) 0.0012(11) -0.0055(10)
N4 0.0396(10) 0.0274(10) 0.0246(9) -0.0082(8) 0.0028(8) -0.0090(8)
C23 0.0236(13) 0.0209(13) 0.0205(12) -0.0118(11) -0.0008(11) -0.0009(11)
C9 0.0207(12) 0.0161(12) 0.0170(12) -0.0056(10) -0.0002(10) -0.0047(10)
C14 0.0203(12) 0.0191(13) 0.0205(12) -0.0084(11) 0.0040(10) -0.0034(10)
C18 0.0232(13) 0.0138(12) 0.0273(13) -0.0106(11) 0.0035(11) -0.0025(10)
C13 0.0205(12) 0.0176(13) 0.0199(12) -0.0070(11) -0.0004(10) -0.0029(10)
N5 0.0350(13) 0.0282(13) 0.0251(11) -0.0092(10) 0.0102(10) -0.0128(11)
C1 0.0203(12) 0.0197(13) 0.0197(12) -0.0089(11) 0.0014(10) -0.0062(10)
C10 0.0192(12) 0.0153(12) 0.0152(12) -0.0061(10) -0.0025(9) -0.0017(10)
C2 0.0177(11) 0.0146(12) 0.0183(12) -0.0042(10) 0.0030(10) -0.0050(9)
C6 0.0297(13) 0.0113(12) 0.0218(13) -0.0061(11) -0.0003(10) -0.0030(10)
C8 0.0229(13) 0.0174(13) 0.0163(12) -0.0065(11) -0.0039(10) -0.0013(10)
C15 0.0233(13) 0.0197(13) 0.0181(12) -0.0075(11) -0.0036(10) -0.0040(10)
C22 0.0255(13) 0.0210(13) 0.0248(13) -0.0088(12) 0.0027(11) -0.0059(11)
C20 0.0352(16) 0.0346(17) 0.0412(17) -0.0187(15) -0.0074(13) -0.0086(13)
C24 0.054(2) 0.032(2) 0.155(4) -0.020(2) -0.052(3) -0.0040(18)

loop_
_atom_type_symbol
_atom_type_description
_atom_type_scat_dispersion_real
_atom_type_scat_dispersion_imag
_atom_type_scat_source
C C 0.0033 0.0016 'International Tables Vol C Tables 4.2.6.8 and 6.1.1.4'
H H 0.0000 0.0000 'International Tables Vol C Tables 4.2.6.8 and 6.1.1.4'
N N 0.0061 0.0033 'International Tables Vol C Tables 4.2.6.8 and 6.1.1.4'
O O 0.0106 0.0060 'International Tables Vol C Tables 4.2.6.8 and 6.1.1.4'
S S 0.1246 0.1234 'International Tables Vol C Tables 4.2.6.8 and 6.1.1.4'
Mn Mn 0.3368 0.7283 'International Tables Vol C Tables 4.2.6.8 and 6.1.1.4'

loop_
_geom_angle_atom_site_label_1
_geom_angle_atom_site_label_2
_geom_angle_atom_site_label_3
_geom_angle
_geom_angle_site_symmetry_1
_geom_angle_site_symmetry_3
N5 Mn1 N5 180.000(1) . 2_548
N5 Mn1 N1 90.51(8) . 2_548
N5 Mn1 N1 89.49(8) 2_548 2_548
N5 Mn1 N1 89.49(8) . .
N5 Mn1 N1 90.51(8) 2_548 .
N1 Mn1 N1 180.000(1) 2_548 .
N5 Mn1 O6 91.01(8) . .
N5 Mn1 O6 88.99(8) 2_548 .
N1 Mn1 O6 86.64(7) 2_548 .
N1 Mn1 O6 93.36(7) . .
N5 Mn1 O6 88.99(8) . 2_548
N5 Mn1 O6 91.01(8) 2_548 2_548
N1 Mn1 O6 93.36(7) 2_548 2_548
N1 Mn1 O6 86.64(7) . 2_548
O6 Mn1 O6 180.000(1) . 2_548
N1 C5 C4 122.5(2) . .
N1 C5 H5A 118.8 . .
C4 C5 H5A 118.8 . .
C5 C4 C3 119.0(2) . .
C5 C4 H4A 120.5 . .
C3 C4 H4A 120.5 . .
C18 C19 C20 119.1(3) . .
C18 C19 H19A 120.4 . .
C20 C19 H19A 120.4 . .
C24 O6 Mn1 123.30(19) . .
C24 O6 H6C 102(3) . .
Mn1 O6 H6C 115(3) . .
C1 N1 C5 117.7(2) . .
C1 N1 Mn1 124.82(15) . .
C5 N1 Mn1 117.32(15) . .
C10 C11 C12 115.1(2) . .
C10 C11 H11A 122.4 . .
C12 C11 H11A 122.4 . .
C4 C3 C2 119.5(2) . .
C4 C3 H3A 120.2 . .
C2 C3 H3A 120.2 . .
N4 C21 C20 123.3(3) . .
N4 C21 H21A 118.3 . .
C20 C21 H21A 118.3 . .
N3 C17 C18 113.04(19) . .
N3 C17 H17A 109.0 . .
C18 C17 H17A 109.0 . .
N3 C17 H17B 109.0 . .
C18 C17 H17B 109.0 . .
H17A C17 H17B 107.8 . .
C8 N2 C7 111.89(19) . .
C8 N2 C6 123.3(2) . .
C7 N2 C6 124.28(18) . .
O1 C7 N2 125.4(2) . .
O1 C7 C10 128.4(2) . .
N2 C7 C10 106.19(18) . .
C11 C12 C13 122.2(2) . .
C11 C12 C15 129.4(2) . .
C13 C12 C15 108.39(19) . .
C15 N3 C16 112.2(2) . .
C15 N3 C17 123.1(2) . .
C16 N3 C17 124.23(19) . .
O4 C16 N3 125.2(2) . .
O4 C16 C13 129.0(2) . .
N3 C16 C13 105.83(19) . .
C22 N4 C21 116.9(2) . .
N5 C23 S1 178.2(2) . .
C14 C9 C10 122.0(2) . .
C14 C9 C8 129.4(2) . .
C10 C9 C8 108.50(19) . .
C13 C14 C9 115.1(2) . .
C13 C14 H14A 122.5 . .
C9 C14 H14A 122.5 . .
C19 C18 C22 117.3(2) . .
C19 C18 C17 123.2(2) . .
C22 C18 C17 119.4(2) . .
C14 C13 C12 122.8(2) . .
C14 C13 C16 129.6(2) . .
C12 C13 C16 107.6(2) . .
C23 N5 Mn1 146.6(2) . .
N1 C1 C2 124.0(2) . .
N1 C1 H1A 118.0 . .
C2 C1 H1A 118.0 . .
C11 C10 C9 122.8(2) . .
C11 C10 C7 130.2(2) . .
C9 C10 C7 107.1(2) . .
C1 C2 C3 117.2(2) . .
C1 C2 C6 118.8(2) . .
C3 C2 C6 124.0(2) . .
N2 C6 C2 114.24(19) . .
N2 C6 H6A 108.7 . .
C2 C6 H6A 108.7 . .
N2 C6 H6B 108.7 . .
C2 C6 H6B 108.7 . .
H6A C6 H6B 107.6 . .
O2 C8 N2 125.0(2) . .
O2 C8 C9 128.9(2) . .
N2 C8 C9 106.1(2) . .
O3 C15 N3 125.2(2) . .
O3 C15 C12 128.9(2) . .
N3 C15 C12 105.9(2) . .
N4 C22 C18 124.6(2) . .
N4 C22 H22A 117.7 . .
C18 C22 H22A 117.7 . .
C21 C20 C19 118.7(3) . .
C21 C20 H20A 120.7 . .
C19 C20 H20A 120.7 . .
O6 C24 H24A 109.5 . .
O6 C24 H24B 109.5 . .
H24A C24 H24B 109.5 . .
O6 C24 H24C 109.5 . .
H24A C24 H24C 109.5 . .
H24B C24 H24C 109.5 . .

loop_
_geom_bond_atom_site_label_1
_geom_bond_atom_site_label_2
_geom_bond_distance
_geom_bond_site_symmetry_2
Mn1 N5 2.150(2) .
Mn1 N5 2.150(2) 2_548
Mn1 N1 2.2628(19) 2_548
Mn1 N1 2.2628(19) .
Mn1 O6 2.275(2) .
Mn1 O6 2.275(2) 2_548
S1 C23 1.626(3) .
C5 N1 1.346(3) .
C5 C4 1.378(3) .
C5 H5A 0.9300 .
O1 C7 1.212(3) .
O2 C8 1.211(3) .
C4 C3 1.383(3) .
C4 H4A 0.9300 .
C19 C18 1.378(4) .
C19 C20 1.390(4) .
C19 H19A 0.9300 .
O4 C16 1.205(3) .
O6 C24 1.414(3) .
O6 H6C 0.79(4) .
O3 C15 1.208(3) .
N1 C1 1.335(3) .
C11 C10 1.372(3) .
C11 C12 1.389(3) .
C11 H11A 0.9300 .
C3 C2 1.392(3) .
C3 H3A 0.9300 .
C21 N4 1.330(4) .
C21 C20 1.385(4) .
C21 H21A 0.9300 .
C17 N3 1.462(3) .
C17 C18 1.508(3) .
C17 H17A 0.9700 .
C17 H17B 0.9700 .
N2 C8 1.393(3) .
N2 C7 1.398(3) .
N2 C6 1.448(3) .
C7 C10 1.498(3) .
C12 C13 1.392(3) .
C12 C15 1.486(3) .
N3 C15 1.396(3) .
N3 C16 1.392(3) .
C16 C13 1.499(3) .
N4 C22 1.332(3) .
C23 N5 1.169(3) .
C9 C14 1.386(3) .
C9 C10 1.400(3) .
C9 C8 1.482(3) .
C14 C13 1.379(3) .
C14 H14A 0.9300 .
C18 C22 1.393(3) .
C1 C2 1.386(3) .
C1 H1A 0.9300 .
C2 C6 1.514(3) .
C6 H6A 0.9700 .
C6 H6B 0.9700 .
C22 H22A 0.9300 .
C20 H20A 0.9300 .
C24 H24A 0.9600 .
C24 H24B 0.9600 .
C24 H24C 0.9600 .

loop_
_geom_hbond_atom_site_label_D
_geom_hbond_atom_site_label_H
_geom_hbond_atom_site_label_A
_geom_hbond_distance_DH
_geom_hbond_distance_HA
_geom_hbond_distance_DA
_geom_hbond_angle_DHA
_geom_hbond_site_symmetry_A
O6 H6C N4 0.79(4) 2.04(4) 2.829(3) 171(4) 1_536

loop_
_geom_torsion_atom_site_label_1
_geom_torsion_atom_site_label_2
_geom_torsion_atom_site_label_3
_geom_torsion_atom_site_label_4
_geom_torsion
_geom_torsion_site_symmetry_1
N1 C5 C4 C3 1.9(4) .
N5 Mn1 O6 C24 -113.0(3) .
N5 Mn1 O6 C24 67.0(3) 2_548
N1 Mn1 O6 C24 156.6(3) 2_548
N1 Mn1 O6 C24 -23.4(3) .
O6 Mn1 O6 C24 -21(100) 2_548
C4 C5 N1 C1 -2.2(3) .
C4 C5 N1 Mn1 173.76(18) .
N5 Mn1 N1 C1 39.86(19) .
N5 Mn1 N1 C1 -140.14(19) 2_548
N1 Mn1 N1 C1 -13(100) 2_548
O6 Mn1 N1 C1 -51.12(19) .
O6 Mn1 N1 C1 128.88(19) 2_548
N5 Mn1 N1 C5 -135.73(18) .
N5 Mn1 N1 C5 44.27(18) 2_548
N1 Mn1 N1 C5 172(100) 2_548
O6 Mn1 N1 C5 133.29(17) .
O6 Mn1 N1 C5 -46.71(17) 2_548
C5 C4 C3 C2 1.0(3) .
C8 N2 C7 O1 179.9(2) .
C6 N2 C7 O1 -8.2(4) .
C8 N2 C7 C10 1.6(2) .
C6 N2 C7 C10 173.5(2) .
C10 C11 C12 C13 0.5(3) .
C10 C11 C12 C15 179.4(2) .
C18 C17 N3 C15 72.2(3) .
C18 C17 N3 C16 -116.7(2) .
C15 N3 C16 O4 176.0(2) .
C17 N3 C16 O4 4.1(4) .
C15 N3 C16 C13 -3.4(3) .
C17 N3 C16 C13 -175.3(2) .
C20 C21 N4 C22 -1.4(4) .
C10 C9 C14 C13 0.8(3) .
C8 C9 C14 C13 -176.3(2) .
C20 C19 C18 C22 -1.0(3) .
C20 C19 C18 C17 176.2(2) .
N3 C17 C18 C19 48.2(3) .
N3 C17 C18 C22 -134.7(2) .
C9 C14 C13 C12 1.0(3) .
C9 C14 C13 C16 -179.7(2) .
C11 C12 C13 C14 -1.7(4) .
C15 C12 C13 C14 179.2(2) .
C11 C12 C13 C16 178.9(2) .
C15 C12 C13 C16 -0.3(3) .
O4 C16 C13 C14 3.4(4) .
N3 C16 C13 C14 -177.3(2) .
O4 C16 C13 C12 -177.1(2) .
N3 C16 C13 C12 2.2(3) .
S1 C23 N5 Mn1 -72(7) .
N5 Mn1 N5 C23 50(100) 2_548
N1 Mn1 N5 C23 -135.4(4) 2_548
N1 Mn1 N5 C23 44.6(4) .
O6 Mn1 N5 C23 138.0(4) .
O6 Mn1 N5 C23 -42.0(4) 2_548
C5 N1 C1 C2 -0.5(3) .
Mn1 N1 C1 C2 -176.10(17) .
C12 C11 C10 C9 1.3(3) .
C12 C11 C10 C7 -179.0(2) .
C14 C9 C10 C11 -2.1(4) .
C8 C9 C10 C11 175.6(2) .
C14 C9 C10 C7 178.2(2) .
C8 C9 C10 C7 -4.2(2) .
O1 C7 C10 C11 3.7(4) .
N2 C7 C10 C11 -178.0(2) .
O1 C7 C10 C9 -176.5(2) .
N2 C7 C10 C9 1.8(2) .
N1 C1 C2 C3 3.3(3) .
N1 C1 C2 C6 -175.4(2) .
C4 C3 C2 C1 -3.4(3) .
C4 C3 C2 C6 175.1(2) .
C8 N2 C6 C2 -73.8(3) .
C7 N2 C6 C2 115.2(2) .
C1 C2 C6 N2 -167.4(2) .
C3 C2 C6 N2 14.1(3) .
C7 N2 C8 O2 175.4(2) .
C6 N2 C8 O2 3.4(3) .
C7 N2 C8 C9 -4.1(2) .
C6 N2 C8 C9 -176.1(2) .
C14 C9 C8 O2 3.1(4) .
C10 C9 C8 O2 -174.3(2) .
C14 C9 C8 N2 -177.5(2) .
C10 C9 C8 N2 5.1(2) .
C16 N3 C15 O3 -175.2(2) .
C17 N3 C15 O3 -3.2(4) .
C16 N3 C15 C12 3.2(3) .
C17 N3 C15 C12 175.3(2) .
C11 C12 C15 O3 -2.4(4) .
C13 C12 C15 O3 176.7(2) .
C11 C12 C15 N3 179.2(2) .
C13 C12 C15 N3 -1.7(3) .
C21 N4 C22 C18 -0.1(3) .
C19 C18 C22 N4 1.3(3) .
C17 C18 C22 N4 -175.9(2) .
N4 C21 C20 C19 1.7(4) .
C18 C19 C20 C21 -0.4(4) .
